data_4124805
loop_
_publ_author_name
'Dong, Jie'
'Cui, Ping'
'Shi, Peng-Fei'
'Cheng, Peng'
'Zhao, Bin'

_publ_section_title
;
 Ultrastrong Alkali-Resisting Lanthanide-Zeolites Assembled by [Ln60]
 Nanocages.
;
_journal_issue 51
_journal_name_full 'Journal of the American Chemical Society'
_journal_page_first 15988
_journal_page_last 15991
_journal_paper_doi 10.1021/jacs.5b10000
_journal_volume 137
_journal_year 2015
_chemical_absolute_configuration unk
_chemical_formula_moiety '0.13(C8 H48 Gd24 O72), 0.25(H4 O4)'
_chemical_formula_sum 'C H6.99 Gd3 O9.99'
_chemical_formula_weight 650.65
_chemical_name_systematic
;
 ? 
;
_space_group_crystal_system cubic
_space_group_IT_number 211
_space_group_name_Hall 'I 4 2 3'
_space_group_name_H-M_alt 'I 4 3 2'
_symmetry_space_group_name_Hall 'I 4 2 3'
_symmetry_space_group_name_H-M 'I 4 3 2'
_atom_sites_solution_hydrogens geom
_atom_sites_solution_primary direct
_atom_sites_solution_secondary difmap
_audit_creation_date 2015-10-23
_audit_creation_method
;
Olex2 1.2
(compiled 2015.09.30 svn.r3233 for OlexSys, GUI svn.r4998)
;
_cell_angle_alpha 90.00
_cell_angle_beta 90.00
_cell_angle_gamma 90.00
_cell_formula_units_Z 8
_cell_length_a 12.6690(7)
_cell_length_b 12.6690(7)
_cell_length_c 12.6690(7)
_cell_measurement_reflns_used 7606
_cell_measurement_temperature 130(2)
_cell_measurement_theta_max 27.45
_cell_measurement_theta_min 3.22
_cell_volume 2033.42(19)
_computing_cell_refinement 'SAINT v8.34A (Bruker, 2013)'
_computing_data_reduction 'SAINT v8.34A (Bruker, 2013)'
_computing_molecular_graphics 'Olex2 (Dolomanov et al., 2009)'
_computing_publication_material 'Olex2 (Dolomanov et al., 2009)'
_computing_structure_refinement 'XL (Sheldrick, 2008)'
_computing_structure_solution 'XS (Sheldrick, 2008)'
_diffrn_ambient_temperature 130.0
_diffrn_measured_fraction_theta_full 0.994
_diffrn_measured_fraction_theta_max 0.994
_diffrn_measurement_device_type 'Bruker APEX-II CCD'
_diffrn_measurement_method '\f and \w scans'
_diffrn_radiation_monochromator graphite
_diffrn_radiation_type MoK\a
_diffrn_radiation_wavelength 0.71073
_diffrn_reflns_av_R_equivalents 0.0909
_diffrn_reflns_av_unetI/netI 0.0195
_diffrn_reflns_limit_h_max 14
_diffrn_reflns_limit_h_min -14
_diffrn_reflns_limit_k_max 14
_diffrn_reflns_limit_k_min -14
_diffrn_reflns_limit_l_max 14
_diffrn_reflns_limit_l_min -14
_diffrn_reflns_number 9497
_diffrn_reflns_theta_full 24.96
_diffrn_reflns_theta_max 24.96
_diffrn_reflns_theta_min 3.22
_diffrn_source 'fine-focus sealed tube'
_diffrn_standards_number 0
_exptl_absorpt_coefficient_mu 19.373
_exptl_absorpt_correction_T_max 0.7346
_exptl_absorpt_correction_T_min 0.5808
_exptl_absorpt_correction_type multi-scan
_exptl_absorpt_process_details
;
SADABS-2014/5 (Bruker,2014/5) was used for absorption correction.
wR2(int) was 0.1593 before and 0.1052 after correction.
The Ratio of minimum to maximum transmission is 0.7906.
The \l/2 correction factor is 0.00150.
;
_exptl_crystal_density_diffrn 4.251
_exptl_crystal_density_method 'not measured'
_exptl_crystal_description block
_exptl_crystal_F_000 2279
_refine_diff_density_max 2.193
_refine_diff_density_min -3.226
_refine_diff_density_rms 0.388
_refine_ls_abs_structure_details 'Flack H D (1983), Acta Cryst. A39, 876-881'
_refine_ls_abs_structure_Flack 0.4(5)
_refine_ls_extinction_method none
_refine_ls_goodness_of_fit_ref 1.272
_refine_ls_hydrogen_treatment constr
_refine_ls_matrix_type full
_refine_ls_number_parameters 25
_refine_ls_number_reflns 257
_refine_ls_number_restraints 13
_refine_ls_restrained_S_all 1.318
_refine_ls_R_factor_all 0.0726
_refine_ls_R_factor_gt 0.0695
_refine_ls_shift/su_max 0.001
_refine_ls_shift/su_mean 0.000
_refine_ls_structure_factor_coef Fsqd
_refine_ls_weighting_details 'calc w=1/[\s^2^(Fo^2^)+(0.0390P)^2^+553.6730P] where P=(Fo^2^+2Fc^2^)/3'
_refine_ls_weighting_scheme calc
_refine_ls_wR_factor_gt 0.1562
_refine_ls_wR_factor_ref 0.1576
_reflns_number_gt 243
_reflns_number_total 257
_reflns_threshold_expression >2sigma(I)
_cod_data_source_file ja5b10000_si_003.cif
_cod_data_source_block Gd10M
_cod_database_code 4124805
_olex2_refinement_description
;
1. Fixed Uiso
 At 1.2 times of:
  All O(H) groups
2. Restrained distances
 H1-O1
 0.85 with sigma of 0.02
3. Uiso/Uaniso restraints and constraints
Uanis(O4) \\sim Ueq: with sigma of 0.0005 and sigma for terminal atoms of 0.0005
Uanis(O1) \\sim Ueq: with sigma of 0.0005 and sigma for terminal atoms of 0.0005
4. Others
 Fixed Sof: O0AA(0.165) H0AA(0.165)
5.a Riding coordinates:
 O1(H1), O0AA(H0AA)
;
_olex2_submission_special_instructions 'No special instructions were received'

loop_
_space_group_symop_id
_space_group_symop_operation_xyz
1 'x, y, z'
2 '-y, x, z'
3 '-x, -y, z'
4 'y, -x, z'
5 'x, -z, y'
6 'x, -y, -z'
7 'x, z, -y'
8 'z, y, -x'
9 '-x, y, -z'
10 '-z, y, x'
11 'z, x, y'
12 'y, z, x'
13 '-y, -z, x'
14 'z, -x, -y'
15 '-y, z, -x'
16 '-z, -x, y'
17 '-z, x, -y'
18 'y, -z, -x'
19 'y, x, -z'
20 '-y, -x, -z'
21 '-x, z, y'
22 '-x, -z, -y'
23 'z, -y, x'
24 '-z, -y, -x'
25 'x+1/2, y+1/2, z+1/2'
26 '-y+1/2, x+1/2, z+1/2'
27 '-x+1/2, -y+1/2, z+1/2'
28 'y+1/2, -x+1/2, z+1/2'
29 'x+1/2, -z+1/2, y+1/2'
30 'x+1/2, -y+1/2, -z+1/2'
31 'x+1/2, z+1/2, -y+1/2'
32 'z+1/2, y+1/2, -x+1/2'
33 '-x+1/2, y+1/2, -z+1/2'
34 '-z+1/2, y+1/2, x+1/2'
35 'z+1/2, x+1/2, y+1/2'
36 'y+1/2, z+1/2, x+1/2'
37 '-y+1/2, -z+1/2, x+1/2'
38 'z+1/2, -x+1/2, -y+1/2'
39 '-y+1/2, z+1/2, -x+1/2'
40 '-z+1/2, -x+1/2, y+1/2'
41 '-z+1/2, x+1/2, -y+1/2'
42 'y+1/2, -z+1/2, -x+1/2'
43 'y+1/2, x+1/2, -z+1/2'
44 '-y+1/2, -x+1/2, -z+1/2'
45 '-x+1/2, z+1/2, y+1/2'
46 '-x+1/2, -z+1/2, -y+1/2'
47 'z+1/2, -y+1/2, x+1/2'
48 '-z+1/2, -y+1/2, -x+1/2'

loop_
_atom_site_label
_atom_site_type_symbol
_atom_site_fract_x
_atom_site_fract_y
_atom_site_fract_z
_atom_site_U_iso_or_equiv
_atom_site_adp_type
_atom_site_occupancy
_atom_site_calc_flag
_atom_site_site_symmetry_order
_atom_site_refinement_flags_posn
_atom_site_refinement_flags_adp
_atom_site_refinement_flags_occupancy
Gd2 Gd -0.84475(11) -0.5000 -0.15525(11) 0.0248(8) Uani 1 d 2 S T P
C1 C -0.7500 -0.2500 -0.2500 0.015(13) Uani 1 d 6 S T P
O4 O -0.7500 -0.3247(18) -0.1753(18) 0.0207(19) Uani 1 d 2 S TU P
O1 O -0.8926(16) -0.503(6) -0.3346(15) 0.033(5) Uani 1 d 1 D U .
H1 H -0.9402 -0.4470 -0.3550 0.039 Uiso 1 d 1 DR . .
O0AA O -0.723(5) -0.5000 -0.5000 0.05(2) Uani 0.66 d 4 S T P
H0AA H -0.6976 -0.4772 -0.4440 0.063 Uiso 0.16 d 1 R . .

loop_
_atom_site_aniso_label
_atom_site_aniso_U_11
_atom_site_aniso_U_22
_atom_site_aniso_U_33
_atom_site_aniso_U_23
_atom_site_aniso_U_13
_atom_site_aniso_U_12
Gd2 0.0240(9) 0.0263(12) 0.0240(9) 0.000(4) -0.0027(8) 0.000(4)
C1 0.015(13) 0.015(13) 0.015(13) -0.003(14) 0.003(14) 0.003(14)
O4 0.021(2) 0.0207(18) 0.0207(18) 0.0000(11) 0.0001(8) 0.0001(8)
O1 0.033(5) 0.033(5) 0.033(5) 0.0000(11) 0.0001(11) 0.0000(11)
O0AA 0.02(3) 0.07(3) 0.07(3) 0.000 0.000 0.000

loop_
_atom_type_symbol
_atom_type_description
_atom_type_scat_dispersion_real
_atom_type_scat_dispersion_imag
_atom_type_scat_source
C C 0.0033 0.0016 'International Tables Vol C Tables 4.2.6.8 and 6.1.1.4'
H H 0.0000 0.0000 'International Tables Vol C Tables 4.2.6.8 and 6.1.1.4'
Gd Gd -0.1653 3.9035 'International Tables Vol C Tables 4.2.6.8 and 6.1.1.4'
O O 0.0106 0.0060 'International Tables Vol C Tables 4.2.6.8 and 6.1.1.4'

loop_
_geom_angle_atom_site_label_1
_geom_angle_atom_site_label_2
_geom_angle_atom_site_label_3
_geom_angle
_geom_angle_site_symmetry_1
_geom_angle_site_symmetry_3
Gd2 Gd2 Gd2 114.39(4) 36_445 38_434
Gd2 Gd2 Gd2 64.73(6) 36_445 37_345
Gd2 Gd2 Gd2 64.73(6) 35_455 38_434
Gd2 Gd2 Gd2 170.42(10) 35_455 36_445
Gd2 Gd2 Gd2 170.42(10) 37_345 38_434
Gd2 Gd2 Gd2 114.39(4) 35_455 37_345
O4 Gd2 Gd2 43.6(5) . 35_455
O4 Gd2 Gd2 73.7(5) 36_445 38_434
O4 Gd2 Gd2 102.3(5) 36_445 37_345
O4 Gd2 Gd2 131.0(5) 36_445 35_455
O4 Gd2 Gd2 73.7(5) . 37_345
O4 Gd2 Gd2 131.0(5) . 36_445
O4 Gd2 Gd2 102.3(5) . 38_434
O4 Gd2 Gd2 43.6(5) 36_445 36_445
O4 Gd2 O4 132.2(4) . 36_445
O1 Gd2 Gd2 38.7(5) 35_455 35_455
O1 Gd2 Gd2 38.7(5) 44_334 36_445
O1 Gd2 Gd2 39.0(5) 43_454 37_345
O1 Gd2 Gd2 150.5(5) 44_334 35_455
O1 Gd2 Gd2 79.8(8) 38_434 35_455
O1 Gd2 Gd2 132.6(14) . 38_434
O1 Gd2 Gd2 150.3(5) 38_434 37_345
O1 Gd2 Gd2 104.7(9) 44_334 38_434
O1 Gd2 Gd2 79.8(8) 43_454 36_445
O1 Gd2 Gd2 39.0(5) 38_434 38_434
O1 Gd2 Gd2 150.5(5) 35_455 36_445
O1 Gd2 Gd2 40.5(15) 24_444 38_434
O1 Gd2 Gd2 38.9(15) 24_444 35_455
O1 Gd2 Gd2 80.6(9) 35_455 38_434
O1 Gd2 Gd2 132.6(14) 24_444 37_345
O1 Gd2 Gd2 150.3(5) 43_454 38_434
O1 Gd2 Gd2 134.0(13) . 35_455
O1 Gd2 Gd2 105.6(9) 38_434 36_445
O1 Gd2 Gd2 104.7(9) 35_455 37_345
O1 Gd2 Gd2 105.6(9) 43_454 35_455
O1 Gd2 Gd2 80.6(9) 44_334 37_345
O1 Gd2 Gd2 134.0(13) 24_444 36_445
O1 Gd2 Gd2 40.5(15) . 37_345
O1 Gd2 Gd2 38.9(15) . 36_445
O1 Gd2 O4 63.5(18) 24_444 .
O1 Gd2 O4 63.4(11) 44_334 36_445
O1 Gd2 O4 92.3(17) 24_444 36_445
O1 Gd2 O4 92.3(17) . .
O1 Gd2 O4 84.0(11) 38_434 36_445
O1 Gd2 O4 63.4(11) 35_455 .
O1 Gd2 O4 63.5(18) . 36_445
O1 Gd2 O4 152.2(11) 44_334 .
O1 Gd2 O4 123.3(10) 43_454 36_445
O1 Gd2 O4 84.0(11) 43_454 .
O1 Gd2 O4 123.3(10) 38_434 .
O1 Gd2 O4 152.2(11) 35_455 36_445
O1 Gd2 O1 69.3(8) 44_334 43_454
O1 Gd2 O1 74.2(12) . 44_334
O1 Gd2 O1 76.4(9) 35_455 43_454
O1 Gd2 O1 143.4(9) . 38_434
O1 Gd2 O1 143.4(9) 24_444 43_454
O1 Gd2 O1 69.3(8) 35_455 38_434
O1 Gd2 O1 144.3(8) 24_444 44_334
O1 Gd2 O1 76.4(9) 44_334 38_434
O1 Gd2 O1 114.9(15) 35_455 44_334
O1 Gd2 O1 119.9(10) 24_444 .
O1 Gd2 O1 75.2(12) . 43_454
O1 Gd2 O1 75.2(12) 24_444 38_434
O1 Gd2 O1 113.7(14) 43_454 38_434
O1 Gd2 O1 144.3(8) . 35_455
O1 Gd2 O1 74.2(12) 24_444 35_455
O4 C1 O4 120.0 15_454 16_445
O4 C1 O4 120.000(2) 15_454 .
O4 C1 O4 120.000(3) 16_445 .
Gd2 O4 Gd2 92.8(10) 35_455 .
C1 O4 Gd2 133.6(5) . 35_455
C1 O4 Gd2 133.6(5) . .
Gd2 O1 Gd2 102.4(19) . 36_445
Gd2 O1 Gd2 110.4(8) 36_445 37_345
Gd2 O1 Gd2 100.5(19) . 37_345

loop_
_geom_bond_atom_site_label_1
_geom_bond_atom_site_label_2
_geom_bond_distance
_geom_bond_site_symmetry_2
Gd2 Gd2 3.6743(4) 35_455
Gd2 Gd2 3.6743(4) 37_345
Gd2 Gd2 3.6743(4) 38_434
Gd2 Gd2 3.6743(4) 36_445
Gd2 O4 2.54(2) 36_445
Gd2 O4 2.54(2) .
Gd2 O1 2.352(19) 24_444
Gd2 O1 2.43(6) 43_454
Gd2 O1 2.36(6) 44_334
Gd2 O1 2.352(19) .
Gd2 O1 2.43(6) 38_434
Gd2 O1 2.36(6) 35_455
C1 O4 1.34(3) 16_445
C1 O4 1.34(3) .
C1 O4 1.34(3) 15_454
O4 Gd2 2.54(2) 35_455
O1 Gd2 2.43(6) 37_345
O1 Gd2 2.36(6) 36_445
